data_2010998
loop_
_publ_author_name
'Marcus, Sebastian T.'
'Gahan, Lawrence R.'
'Bernhardt, Paul V.'

_publ_section_title
;
 The Ni^II^, Hg^II^ and Cu^II^ complexes of 12-membered-ring
 mixed-donor macrocycles
;
_journal_issue 6
_journal_name_full 'Acta Crystallographica Section C'
_journal_page_first 655
_journal_page_last 658
_journal_paper_doi 10.1107/S0108270100003942
_journal_volume 56
_journal_year 2000
_chemical_formula_iupac '[Cu(NO3 )(C8 H19 N3 O)(H2 O)](NO3 )'
_chemical_formula_moiety 'C8 H21 CuN4 O5 + , NO3 - '
_chemical_formula_sum 'C8 H21 Cu N5 O8'
_chemical_formula_weight 378.84
_chemical_name_systematic
;
aqua(1,7-dioxa-4-thia-10-azacyclododecane)nitratocopper(II) nitrate
;
_space_group_IT_number 2
_symmetry_cell_setting triclinic
_symmetry_space_group_name_Hall '-P 1'
_symmetry_space_group_name_H-M 'P -1'
_audit_creation_method SHELXL-97
_cell_angle_alpha 95.627(8)
_cell_angle_beta 112.107(9)
_cell_angle_gamma 99.509(9)
_cell_formula_units_Z 2
_cell_length_a 8.6167(9)
_cell_length_b 9.3975(8)
_cell_length_c 10.1180(10)
_cell_measurement_reflns_used 25
_cell_measurement_temperature 295(2)
_cell_measurement_theta_max 14
_cell_measurement_theta_min 10
_cell_volume 737.05(14)
_computing_cell_refinement 'SET4 in CAD4 Manual  (Enraf-Nonius, 1988)'
_computing_data_collection 'CAD4 Manual (Enraf-Nonius, 1988)'
_computing_data_reduction 'XTAL3.2 (Hall et al., 1992)'
_computing_molecular_graphics 'PLATON (Spek, 1990)'
_computing_publication_material SHELXL97
_computing_structure_refinement 'SHELXL97 (Sheldrick, 1997)'
_computing_structure_solution 'SHELXS86 (Sheldrick, 1990)'
_diffrn_ambient_temperature 295(2)
_diffrn_measured_fraction_theta_full 1.000
_diffrn_measured_fraction_theta_max 1.000
_diffrn_measurement_device_type 'Enraf-Nonius CAD4'
_diffrn_measurement_method '\w-2\q scans'
_diffrn_radiation_monochromator graphite
_diffrn_radiation_source 'fine-focus sealed tube'
_diffrn_radiation_type MoK\a
_diffrn_radiation_wavelength .71073
_diffrn_reflns_av_R_equivalents .0248
_diffrn_reflns_av_sigmaI/netI .0157
_diffrn_reflns_limit_h_max 10
_diffrn_reflns_limit_h_min 0
_diffrn_reflns_limit_k_max 11
_diffrn_reflns_limit_k_min -11
_diffrn_reflns_limit_l_max 11
_diffrn_reflns_limit_l_min -12
_diffrn_reflns_number 2774
_diffrn_reflns_theta_full 24.97
_diffrn_reflns_theta_max 24.97
_diffrn_reflns_theta_min 2.21
_diffrn_standards_decay_% <5
_diffrn_standards_interval_time 120
_diffrn_standards_number 3
_exptl_absorpt_coefficient_mu 1.531
_exptl_absorpt_correction_T_max .632
_exptl_absorpt_correction_T_min .401
_exptl_absorpt_correction_type '\y scan'
_exptl_absorpt_process_details '(North et al., 1968)'
_exptl_crystal_colour blue
_exptl_crystal_density_diffrn 1.707
_exptl_crystal_density_meas ?
_exptl_crystal_density_method 'not measured'
_exptl_crystal_description prism
_exptl_crystal_F_000 394
_exptl_crystal_size_max .60
_exptl_crystal_size_mid .60
_exptl_crystal_size_min .30
_refine_diff_density_max .355
_refine_diff_density_min -.265
_refine_ls_extinction_coef .096(3)
_refine_ls_extinction_method 'SHELXL97 (Sheldrick, 1997)'
_refine_ls_goodness_of_fit_ref 1.082
_refine_ls_hydrogen_treatment constr
_refine_ls_matrix_type full
_refine_ls_number_parameters 200
_refine_ls_number_reflns 2586
_refine_ls_number_restraints 0
_refine_ls_restrained_S_all 1.082
_refine_ls_R_factor_all .0275
_refine_ls_R_factor_gt .0243
_refine_ls_shift/su_max .001
_refine_ls_shift/su_mean .000
_refine_ls_structure_factor_coef Fsqd
_refine_ls_weighting_details 'w = 1/[\s^2^(Fo^2^)+(0.0343P)^2^+0.4836P] where P=(Fo^2^+2Fc^2^)/3'
_refine_ls_weighting_scheme calc
_refine_ls_wR_factor_ref .0677
_reflns_number_gt 2392
_reflns_number_total 2586
_reflns_threshold_expression I>2\s(I)
_cod_data_source_file fg1589.cif
_cod_data_source_block III
_cod_depositor_comments
;
The following automatic conversions were performed:

'_exptl_crystal_density_meas' value 'not measured' was changed to '?'
- the value is perceived as not measured.

Automatic conversion script
Id: cif_fix_values 3008 2015-01-20 13:52:24Z robertas 

The following automatic conversions were performed:

'_refine_ls_weighting_scheme' value 'calc w =
1/[\s^2^(Fo^2^)+(0.0343P)^2^+0.4836P] where P=(Fo^2^+2Fc^2^)/3' was
changed to 'calc'. New tag '_refine_ls_weighting_details' was
created. The value of the new tag was set to 'w =
1/[\s^2^(Fo^2^)+(0.0343P)^2^+0.4836P] where P=(Fo^2^+2Fc^2^)/3'.

Automatic conversion script
Id: cif_fix_values 3143 2015-03-26 13:38:13Z robertas 
;
_cod_original_cell_volume 737.05(12)
_cod_database_code 2010998
_cod_database_fobs_code 2010998

loop_
_symmetry_equiv_pos_as_xyz
'x, y, z'
'-x, -y, -z'

loop_
_atom_site_label
_atom_site_fract_x
_atom_site_fract_y
_atom_site_fract_z
_atom_site_U_iso_or_equiv
_atom_site_adp_type
_atom_site_calc_flag
_atom_site_refinement_flags
_atom_site_occupancy
_atom_site_disorder_assembly
_atom_site_disorder_group
_atom_site_type_symbol
Cu1 .21252(3) .31381(3) .28989(3) .02718(12) Uani d . 1 . . Cu
N1 .4259(2) .3414(2) .2459(2) .0323(4) Uani d . 1 . . N
H1 .4852 .4361 .2790 .039 Uiso d R 1 . . H
N2 .2809(2) .13935(19) .3690(2) .0324(4) Uani d . 1 . . N
H2 .3292 .1633 .4674 .039 Uiso d R 1 . . H
N3 -.0304(2) .2185(2) .2627(2) .0358(4) Uani d . 1 . . N
H3 -.0734 .2846 .3028 .043 Uiso d R 1 . . H
O1 .1719(2) .51182(16) .26897(18) .0363(4) Uani d . 1 . . O
O2 .0888(2) .22036(17) .04050(17) .0363(4) Uani d . 1 . . O
H21 .1158 .5411 .3073 .044 Uiso d R 1 . . H
H22 .2444 .5720 .2825 .044 Uiso d R 1 . . H
C1 .2013(3) .3174(3) -.0028(3) .0417(6) Uani d . 1 . . C
H1A .1890 .4175 .0144 .050 Uiso d R 1 . . H
H1B .1748 .2892 -.1051 .050 Uiso d R 1 . . H
C2 .3804(3) .3044(3) .0871(3) .0414(6) Uani d . 1 . . C
H2A .3916 .2050 .0642 .050 Uiso d R 1 . . H
H2B .4609 .3695 .0621 .050 Uiso d R 1 . . H
C3 .5307(3) .2438(3) .3283(3) .0401(5) Uani d . 1 . . C
H3A .5948 .2912 .4286 .048 Uiso d R 1 . . H
H3B .6118 .2239 .2874 .048 Uiso d R 1 . . H
C4 .4125(3) .1017(3) .3205(3) .0409(5) Uani d . 1 . . C
H4A .3585 .0481 .2219 .049 Uiso d R 1 . . H
H4B .4769 .0408 .3823 .049 Uiso d R 1 . . H
C5 .1237(3) .0239(2) .3266(3) .0409(5) Uani d . 1 . . C
H5A .1456 -.0504 .3873 .049 Uiso d R 1 . . H
H5B .0864 -.0225 .2265 .049 Uiso d R 1 . . H
C6 -.0126(3) .0955(3) .3451(3) .0428(6) Uani d . 1 . . C
H6A -.1210 .0246 .3095 .051 Uiso d R 1 . . H
H6B .0195 .1322 .4469 .051 Uiso d R 1 . . H
C7 -.1451(3) .1706(3) .1063(3) .0458(6) Uani d . 1 . . C
H7A -.2583 .1877 .0903 .055 Uiso d R 1 . . H
H7B -.1566 .0662 .0795 .055 Uiso d R 1 . . H
C8 -.0768(3) .2509(3) .0112(3) .0429(6) Uani d . 1 . . C
H8A -.1519 .2168 -.0901 .051 Uiso d R 1 . . H
H8B -.0677 .3554 .0342 .051 Uiso d R 1 . . H
N4 .1509(2) .4333(2) .6302(2) .0361(4) Uani d . 1 . . N
O3 .2037(2) .5294(2) .73981(19) .0467(4) Uani d . 1 . . O
O4 -.0026(2) .3634(2) .5789(2) .0533(5) Uani d . 1 . . O
O5 .2479(2) .4077(2) .56979(19) .0444(4) Uani d . 1 . . O
N5 .4988(2) .2483(2) .7541(2) .0384(5) Uani d . 1 . . N
O6 .5639(2) .25468(19) .66193(18) .0443(4) Uani d . 1 . . O
O7 .3773(3) .1476(2) .7311(3) .0823(8) Uani d . 1 . . O
O8 .5587(3) .3456(3) .8614(2) .0633(6) Uani d . 1 . . O

loop_
_atom_site_aniso_label
_atom_site_aniso_U_11
_atom_site_aniso_U_22
_atom_site_aniso_U_33
_atom_site_aniso_U_12
_atom_site_aniso_U_13
_atom_site_aniso_U_23
Cu1 .02852(17) .02262(16) .03316(17) .00233(10) .01675(11) .00476(10)
N1 .0321(9) .0310(9) .0381(10) .0037(8) .0198(8) .0071(8)
N2 .0409(10) .0270(9) .0319(9) .0043(8) .0187(8) .0056(7)
N3 .0340(10) .0297(9) .0456(11) .0013(8) .0223(9) -.0021(8)
O1 .0398(9) .0259(8) .0523(10) .0050(6) .0295(8) .0060(7)
O2 .0379(8) .0367(8) .0354(8) .0090(7) .0150(7) .0076(7)
C1 .0535(15) .0449(14) .0315(12) .0096(11) .0214(11) .0125(10)
C2 .0482(14) .0482(14) .0404(13) .0101(11) .0308(11) .0119(11)
C3 .0328(12) .0470(14) .0459(13) .0119(10) .0194(10) .0123(11)
C4 .0471(14) .0360(12) .0492(14) .0181(11) .0245(11) .0137(10)
C5 .0526(14) .0240(11) .0495(14) .0007(10) .0272(12) .0077(10)
C6 .0496(14) .0318(12) .0525(14) -.0058(10) .0332(12) .0042(10)
C7 .0299(12) .0427(14) .0544(15) -.0005(10) .0121(11) -.0049(11)
C8 .0371(12) .0422(13) .0395(13) .0104(10) .0056(10) -.0006(10)
N4 .0359(10) .0348(10) .0412(11) .0119(8) .0174(9) .0074(8)
O3 .0497(10) .0459(10) .0427(10) .0072(8) .0206(8) -.0034(8)
O4 .0367(9) .0516(11) .0677(12) .0017(8) .0236(9) -.0052(9)
O5 .0399(9) .0496(10) .0497(10) .0144(8) .0242(8) .0014(8)
N5 .0342(10) .0364(11) .0494(12) .0079(8) .0205(9) .0129(9)
O6 .0470(10) .0474(10) .0399(9) .0017(8) .0236(8) .0034(7)
O7 .0667(14) .0498(12) .144(2) -.0096(11) .0681(16) .0114(13)
O8 .0663(13) .0763(14) .0448(11) .0028(11) .0289(10) -.0063(10)

loop_
_atom_type_symbol
_atom_type_description
_atom_type_scat_dispersion_real
_atom_type_scat_dispersion_imag
_atom_type_scat_source
C C .0033 .0016 'International Tables Vol C Tables 4.2.6.8 and 6.1.1.4'
H H .0000 .0000 'International Tables Vol C Tables 4.2.6.8 and 6.1.1.4'
N N .0061 .0033 'International Tables Vol C Tables 4.2.6.8 and 6.1.1.4'
O O .0106 .0060 'International Tables Vol C Tables 4.2.6.8 and 6.1.1.4'
Cu Cu .3201 1.2651 'International Tables Vol C Tables 4.2.6.8 and 6.1.1.4'

loop_
_geom_angle_atom_site_label_1
_geom_angle_atom_site_label_2
_geom_angle_atom_site_label_3
_geom_angle
_geom_angle_publ_flag
O1 Cu1 N2 163.92(7) yes
O1 Cu1 N1 96.37(7) yes
N2 Cu1 N1 86.73(7) yes
O1 Cu1 N3 96.54(7) yes
N2 Cu1 N3 86.40(8) yes
N1 Cu1 N3 156.15(8) yes
O1 Cu1 O2 95.29(6) yes
N2 Cu1 O2 100.79(7) yes
N1 Cu1 O2 79.83(7) yes
N3 Cu1 O2 79.07(7) yes
O1 Cu1 O5 81.64(6) yes
N2 Cu1 O5 83.03(6) yes
N1 Cu1 O5 118.63(6) yes
N3 Cu1 O5 83.11(7) yes
O2 Cu1 O5 161.46(5) yes
C3 N1 C2 111.98(18) ?
C3 N1 Cu1 105.46(13) ?
C2 N1 Cu1 111.26(14) ?
C4 N2 C5 115.95(18) ?
C4 N2 Cu1 108.32(13) ?
C5 N2 Cu1 107.86(14) ?
C6 N3 C7 113.13(19) ?
C6 N3 Cu1 105.76(14) ?
C7 N3 Cu1 111.33(14) ?
C8 O2 C1 116.32(19) ?
C8 O2 Cu1 97.41(13) ?
C1 O2 Cu1 98.62(13) ?
O2 C1 C2 106.39(19) ?
N1 C2 C1 112.69(19) ?
N1 C3 C4 108.98(19) ?
N2 C4 C3 107.58(19) ?
N2 C5 C6 107.65(18) ?
N3 C6 C5 108.79(18) ?
N3 C7 C8 111.87(19) ?
O2 C8 C7 106.0(2) ?
O3 N4 O5 120.5(2) ?
O3 N4 O4 119.46(19) ?
O5 N4 O4 120.0(2) ?
N4 O5 Cu1 136.44(14) ?
O7 N5 O8 123.3(2) ?
O7 N5 O6 118.5(2) ?
O8 N5 O6 118.2(2) ?

loop_
_geom_bond_atom_site_label_1
_geom_bond_atom_site_label_2
_geom_bond_site_symmetry_2
_geom_bond_distance
_geom_bond_publ_flag
Cu1 O1 . 1.9663(15) yes
Cu1 N2 . 1.9742(18) yes
Cu1 N1 . 2.0312(18) yes
Cu1 N3 . 2.0393(18) yes
Cu1 O2 . 2.3465(16) yes
Cu1 O5 . 2.7682(17) yes
N1 C3 . 1.486(3) ?
N1 C2 . 1.493(3) ?
N2 C4 . 1.472(3) ?
N2 C5 . 1.477(3) ?
N3 C6 . 1.484(3) ?
N3 C7 . 1.490(3) ?
O2 C8 . 1.428(3) ?
O2 C1 . 1.438(3) ?
C1 C2 . 1.501(4) ?
C3 C4 . 1.515(3) ?
C5 C6 . 1.506(4) ?
C7 C8 . 1.504(4) ?
N4 O3 . 1.241(3) ?
N4 O5 . 1.247(2) ?
N4 O4 . 1.257(3) ?
N5 O7 . 1.222(3) ?
N5 O8 . 1.228(3) ?
N5 O6 . 1.257(3) ?

loop_
_geom_hbond_atom_site_label_D
_geom_hbond_atom_site_label_H
_geom_hbond_atom_site_label_A
_geom_hbond_site_symmetry_A
_geom_hbond_distance_DH
_geom_hbond_distance_HA
_geom_hbond_distance_DA
_geom_hbond_angle_DHA
N1 H1 O5 2_666 .91 2.36 3.153(3) 145.2
N1 H1 O8 2_666 .91 2.61 3.234(3) 126.7
N2 H2 O6 . .91 2.19 2.994(3) 146.7
N2 H2 O7 . .91 2.56 3.428(4) 158.6
N2 H2 N5 . .91 2.68 3.582(3) 174.3
N3 H3 O3 2_566 .91 2.22 3.000(3) 143.2
N3 H3 O4 . .91 2.62 3.257(3) 127.3
O1 H21 O4 2_566 .79 2.00 2.788(2) 172.1
O1 H21 O3 2_566 .79 2.57 3.162(2) 133.2
O1 H21 N4 2_566 .79 2.64 3.398(2) 160.7
O1 H22 O6 2_666 .73 1.98 2.709(2) 173.5

loop_
_geom_torsion_atom_site_label_1
_geom_torsion_atom_site_label_2
_geom_torsion_atom_site_label_3
_geom_torsion_atom_site_label_4
_geom_torsion
O1 Cu1 N1 C3 150.35(14)
N2 Cu1 N1 C3 -13.81(15)
N3 Cu1 N1 C3 -87.3(2)
O2 Cu1 N1 C3 -115.40(15)
O5 Cu1 N1 C3 66.42(16)
O1 Cu1 N1 C2 -88.04(15)
N2 Cu1 N1 C2 107.80(16)
N3 Cu1 N1 C2 34.4(3)
O2 Cu1 N1 C2 6.22(14)
O5 Cu1 N1 C2 -171.96(14)
O1 Cu1 N2 C4 -116.4(2)
N1 Cu1 N2 C4 -14.67(15)
N3 Cu1 N2 C4 142.48(16)
O2 Cu1 N2 C4 64.33(15)
O5 Cu1 N2 C4 -134.04(15)
O1 Cu1 N2 C5 117.4(2)
N1 Cu1 N2 C5 -140.89(15)
N3 Cu1 N2 C5 16.26(14)
O2 Cu1 N2 C5 -61.89(15)
O5 Cu1 N2 C5 99.74(14)
O1 Cu1 N3 C6 -151.71(14)
N2 Cu1 N3 C6 12.42(14)
N1 Cu1 N3 C6 85.9(2)
O2 Cu1 N3 C6 114.14(14)
O5 Cu1 N3 C6 -70.99(14)
O1 Cu1 N3 C7 85.03(16)
N2 Cu1 N3 C7 -110.84(16)
N1 Cu1 N3 C7 -37.3(3)
O2 Cu1 N3 C7 -9.12(15)
O5 Cu1 N3 C7 165.75(16)
O1 Cu1 O2 C8 -57.47(14)
N2 Cu1 O2 C8 122.34(14)
N1 Cu1 O2 C8 -153.01(14)
N3 Cu1 O2 C8 38.19(14)
O5 Cu1 O2 C8 22.0(2)
O1 Cu1 O2 C1 60.69(14)
N2 Cu1 O2 C1 -119.50(14)
N1 Cu1 O2 C1 -34.85(13)
N3 Cu1 O2 C1 156.35(14)
O5 Cu1 O2 C1 140.12(18)
C8 O2 C1 C2 158.04(19)
Cu1 O2 C1 C2 55.31(19)
C3 N1 C2 C1 141.5(2)
Cu1 N1 C2 C1 23.7(2)
O2 C1 C2 N1 -58.0(3)
C2 N1 C3 C4 -81.9(2)
Cu1 N1 C3 C4 39.2(2)
C5 N2 C4 C3 161.1(2)
Cu1 N2 C4 C3 39.8(2)
N1 C3 C4 N2 -53.5(2)
C4 N2 C5 C6 -163.2(2)
Cu1 N2 C5 C6 -41.6(2)
C7 N3 C6 C5 83.6(2)
Cu1 N3 C6 C5 -38.5(2)
N2 C5 C6 N3 54.1(3)
C6 N3 C7 C8 -140.1(2)
Cu1 N3 C7 C8 -21.2(2)
C1 O2 C8 C7 -161.99(19)
Cu1 O2 C8 C7 -58.53(18)
N3 C7 C8 O2 58.9(2)
O3 N4 O5 Cu1 -148.60(17)
O4 N4 O5 Cu1 30.2(3)
O1 Cu1 O5 N4 71.5(2)
N2 Cu1 O5 N4 -113.4(2)
N1 Cu1 O5 N4 164.2(2)
N3 Cu1 O5 N4 -26.2(2)
O2 Cu1 O5 N4 -10.2(3)
